data_4518041
loop_
_publ_author_name
'Desrosiers, Vincent'
'Garcia, Cecilia Zavaleta'
'Fontaine, Fr\'ed\'eric-Georges'

_publ_section_title
;
 Boron Recycling in the Metal-Free Transfer C--H Borylation of Terminal
 Alkynes and Heteroarenes
;
_journal_name_full 'ACS Catalysis'
_journal_page_first 11046
_journal_paper_doi 10.1021/acscatal.0c02682
_journal_year 2020
_chemical_formula_moiety 'C15 H19 B N2 O2 S Si, C3 H3 O'
_chemical_formula_sum 'C18 H22 B N2 O3 S Si'
_chemical_formula_weight 385.33
_space_group_crystal_system triclinic
_space_group_IT_number 2
_space_group_name_Hall '-P 1'
_space_group_name_H-M_alt 'P -1'
_atom_sites_solution_hydrogens mixed
_atom_sites_solution_primary dual
_audit_creation_date 2020-02-28
_audit_creation_method
;
Olex2 1.3
(compiled 2020.02.04 svn.rd84adfe8 for OlexSys, GUI svn.r6032)
;
_cell_angle_alpha 104.461(2)
_cell_angle_beta 99.599(2)
_cell_angle_gamma 96.061(2)
_cell_formula_units_Z 2
_cell_length_a 8.5976(4)
_cell_length_b 9.2734(5)
_cell_length_c 12.5694(6)
_cell_measurement_reflns_used 9976
_cell_measurement_temperature 100
_cell_measurement_theta_max 71.876
_cell_measurement_theta_min 4.985
_cell_volume 945.36(8)
_computing_cell_refinement
;
SAINT (2017) V8.38A; Integration Software for Single Crystal Data.
Bruker AXS Inc., Madison, WI 53719-1173.
;
_computing_data_collection
;
APEX 3 (2019) Bruker AXS Inc., Madison, WI 53719-1173.
;
_computing_data_reduction
;
SAINT (2017) V8.38A; Integration Software for Single Crystal Data.
Bruker AXS Inc., Madison, WI 53719-1173.
;
_computing_molecular_graphics 'Olex2 1.3 (Dolomanov et al., 2009)'
_computing_publication_material 'Olex2 1.3 (Dolomanov et al., 2009)'
_computing_structure_refinement 'SHELXL 2018/3 (Sheldrick, 2015)'
_computing_structure_solution 'SHELXT 2018/2 (Sheldrick, 2018)'
_diffrn_ambient_temperature 100
_diffrn_detector 'CCD area detector'
_diffrn_detector_area_resol_mean 8.3
_diffrn_detector_type 'Bruker APEX2 CCD'
_diffrn_measured_fraction_theta_full 0.972
_diffrn_measured_fraction_theta_max 0.963
_diffrn_measurement_device 'three-circle diffractometer'
_diffrn_measurement_device_type 'Bruker Smart APEX'
_diffrn_measurement_method '\w scans'
_diffrn_radiation_collimation 'Focusing mirrors'
_diffrn_radiation_monochromator 'Quazar MX Mirror Optics'
_diffrn_radiation_probe x-ray
_diffrn_radiation_type CuK\a
_diffrn_radiation_wavelength 1.54178
_diffrn_reflns_av_R_equivalents 0.0313
_diffrn_reflns_av_unetI/netI 0.0173
_diffrn_reflns_Laue_measured_fraction_full 0.972
_diffrn_reflns_Laue_measured_fraction_max 0.963
_diffrn_reflns_limit_h_max 10
_diffrn_reflns_limit_h_min -10
_diffrn_reflns_limit_k_max 11
_diffrn_reflns_limit_k_min -11
_diffrn_reflns_limit_l_max 15
_diffrn_reflns_limit_l_min -15
_diffrn_reflns_number 25688
_diffrn_reflns_point_group_measured_fraction_full 0.972
_diffrn_reflns_point_group_measured_fraction_max 0.963
_diffrn_reflns_theta_full 67.679
_diffrn_reflns_theta_max 72.115
_diffrn_reflns_theta_min 4.985
_diffrn_source 'Microfocus Source'
_diffrn_source_current 0.65
_diffrn_source_power 0.02912
_diffrn_source_target Cu
_diffrn_source_type 'Incoatec I\mS High Brilliance Microsource'
_diffrn_source_voltage 44.8
_exptl_absorpt_coefficient_mu 2.300
_exptl_absorpt_correction_T_max 0.7535
_exptl_absorpt_correction_T_min 0.5531
_exptl_absorpt_correction_type multi-scan
_exptl_absorpt_process_details
;
SADABS-2016/2 (Bruker,2016/2) was used for absorption correction.
wR2(int) was 0.0840 before and 0.0446 after correction.
The Ratio of minimum to maximum transmission is 0.7340.
The \l/2 correction factor is Not present.
;
_exptl_crystal_colour colourless
_exptl_crystal_colour_primary colourless
_exptl_crystal_density_diffrn 1.354
_exptl_crystal_description prism
_exptl_crystal_F_000 406
_exptl_crystal_size_max 0.22
_exptl_crystal_size_mid 0.15
_exptl_crystal_size_min 0.13
_refine_diff_density_max 0.564
_refine_diff_density_min -0.266
_refine_diff_density_rms 0.067
_refine_ls_extinction_method none
_refine_ls_goodness_of_fit_ref 1.032
_refine_ls_hydrogen_treatment mixed
_refine_ls_matrix_type full
_refine_ls_number_parameters 254
_refine_ls_number_reflns 3602
_refine_ls_number_restraints 2
_refine_ls_restrained_S_all 1.032
_refine_ls_R_factor_all 0.0485
_refine_ls_R_factor_gt 0.0481
_refine_ls_shift/su_max 0.000
_refine_ls_shift/su_mean 0.000
_refine_ls_structure_factor_coef Fsqd
_refine_ls_weighting_details 'w=1/[\s^2^(Fo^2^)+(0.1004P)^2^+0.3033P] where P=(Fo^2^+2Fc^2^)/3'
_refine_ls_weighting_scheme calc
_refine_ls_wR_factor_gt 0.1336
_refine_ls_wR_factor_ref 0.1343
_reflns_Friedel_coverage 0.000
_reflns_number_gt 3534
_reflns_number_total 3602
_reflns_threshold_expression 'I > 2\s(I)'
_cod_data_source_file cs0c02682_si_002.cif
_cod_data_source_block fred75
_cod_depositor_comments
;
The following automatic conversions were performed:

data item '_diffrn_radiation_probe' value 'X-ray' was changed to
'x-ray' in accordance with the
/home/data/users/saulius/crontab/automatic-downloads/rss-feeds/ACS/lib/dictionaries/cif_core.dic
dictionary named 'cif_core.dic' version 2.4.2 last updated on
2011-04-26.

Automatic conversion script
Id: cif_fix_values 7556 2019-12-06 15:28:31Z antanas 
;
_cod_database_code 4518041
_shelx_shelxl_version_number 2018/3
_shelx_space_group_comment
;
The symmetry employed for this shelxl refinement is uniquely defined
by the following loop, which should always be used as a source of
symmetry information in preference to the above space-group names.
They are only intended as comments.
;
_shelx_estimated_absorpt_t_max 0.754
_shelx_estimated_absorpt_t_min 0.632
_olex2_refinement_description
;
1. Fixed Uiso
 At 1.2 times of:
  All C(H) groups, All O(H) groups
 At 1.5 times of:
  All C(H,H,H) groups
2. Restrained distances
 H21A-O21 = H22A-O22
 0.87 with sigma of 0.02
3. Others
 Fixed Sof: H21(0.5) H22(0.5) O21(0.5) H21A(0.5) O22(0.5) H22A(0.5)
4.a Aromatic/amide H refined with riding coordinates:
 C2(H2), C4(H4), C5(H5), C12(H12), C13(H13), C14(H14), C15(H15), C21(H21),
 C22(H22), C23(H23)
4.b Idealised Me refined as rotating group:
 C6(H6A,H6B,H6C), C7(H7A,H7B,H7C), C8(H8A,H8B,H8C), C9(H9A,H9B,H9C)
;
_olex2_exptl_crystal_mounting_method 'mounted on a cryoloop'
_olex2_submission_special_instructions 'No special instructions were received'

loop_
_space_group_symop_operation_xyz
'x, y, z'
'-x, -y, -z'

loop_
_atom_site_label
_atom_site_type_symbol
_atom_site_fract_x
_atom_site_fract_y
_atom_site_fract_z
_atom_site_U_iso_or_equiv
_atom_site_adp_type
_atom_site_occupancy
_atom_site_site_symmetry_order
_atom_site_calc_flag
_atom_site_refinement_flags_posn
_atom_site_refinement_flags_adp
_atom_site_refinement_flags_occupancy
_atom_site_disorder_assembly
_atom_site_disorder_group
S1 S 0.46935(5) 0.71334(5) 0.55701(3) 0.03447(16) Uani 1 1 d . . . . .
Si1 Si 0.31884(5) 0.55939(5) 0.18209(4) 0.03060(17) Uani 1 1 d . . . . .
O1 O 0.53793(13) 0.92329(13) 0.27730(10) 0.0313(3) Uani 1 1 d . . . . .
O2 O 0.70229(13) 0.73505(13) 0.27915(10) 0.0304(3) Uani 1 1 d . . . . .
N1 N 0.65120(16) 0.88527(15) 0.46014(12) 0.0299(3) Uani 1 1 d . . . . .
N2 N 0.73569(17) 0.92257(16) 0.64068(12) 0.0328(3) Uani 1 1 d . . . . .
C1 C 0.62432(19) 0.84361(18) 0.55083(14) 0.0308(4) Uani 1 1 d . . . . .
C2 C 0.3805(2) 0.64094(18) 0.41272(15) 0.0320(4) Uani 1 1 d . . . . .
H2 H 0.289854 0.564867 0.395309 0.038 Uiso 1 1 calc R U . . .
C3 C 0.42461(19) 0.67964(18) 0.32528(14) 0.0295(3) Uani 1 1 d . . . . .
C4 C 0.7839(2) 0.99774(19) 0.49525(15) 0.0337(4) Uani 1 1 d . . . . .
H4 H 0.830161 1.049461 0.448989 0.040 Uiso 1 1 calc R U . . .
C5 C 0.8354(2) 1.0206(2) 0.60644(15) 0.0359(4) Uani 1 1 d . . . . .
H5 H 0.923997 1.091130 0.652584 0.043 Uiso 1 1 calc R U . . .
C6 C 0.7489(2) 0.9071(2) 0.75453(15) 0.0378(4) Uani 1 1 d . . . . .
H6A H 0.697967 0.984639 0.798326 0.057 Uiso 1 1 calc R U . . .
H6B H 0.861827 0.919336 0.789794 0.057 Uiso 1 1 calc R U . . .
H6C H 0.695724 0.807112 0.751856 0.057 Uiso 1 1 calc R U . . .
C7 C 0.1234(2) 0.4565(2) 0.18988(17) 0.0390(4) Uani 1 1 d . . . . .
H7A H 0.069560 0.395248 0.114706 0.059 Uiso 1 1 calc R U . . .
H7B H 0.056100 0.529435 0.219562 0.059 Uiso 1 1 calc R U . . .
H7C H 0.142340 0.390953 0.239456 0.059 Uiso 1 1 calc R U . . .
C8 C 0.2745(2) 0.6756(2) 0.08157(15) 0.0379(4) Uani 1 1 d . . . . .
H8A H 0.374268 0.732594 0.076228 0.057 Uiso 1 1 calc R U . . .
H8B H 0.202945 0.745842 0.108448 0.057 Uiso 1 1 calc R U . . .
H8C H 0.223107 0.609316 0.007470 0.057 Uiso 1 1 calc R U . . .
C9 C 0.4521(2) 0.4226(2) 0.12947(16) 0.0380(4) Uani 1 1 d . . . . .
H9A H 0.394086 0.348753 0.060230 0.057 Uiso 1 1 calc R U . . .
H9B H 0.485623 0.370368 0.186253 0.057 Uiso 1 1 calc R U . . .
H9C H 0.546394 0.476949 0.114356 0.057 Uiso 1 1 calc R U . . .
C10 C 0.64047(19) 0.92700(19) 0.20639(14) 0.0314(4) Uani 1 1 d . . . . .
C11 C 0.73717(19) 0.81450(19) 0.20660(14) 0.0301(3) Uani 1 1 d . . . . .
C12 C 0.84776(19) 0.79378(19) 0.13851(14) 0.0336(4) Uani 1 1 d . . . . .
H12 H 0.911895 0.716338 0.138046 0.040 Uiso 1 1 calc R U . . .
C13 C 0.8625(2) 0.8911(2) 0.06977(15) 0.0381(4) Uani 1 1 d . . . . .
H13 H 0.938102 0.879616 0.022274 0.046 Uiso 1 1 calc R U . . .
C14 C 0.7681(2) 1.0034(2) 0.07048(16) 0.0408(4) Uani 1 1 d . . . . .
H14 H 0.780686 1.068364 0.023837 0.049 Uiso 1 1 calc R U . . .
C15 C 0.6539(2) 1.0229(2) 0.13914(16) 0.0373(4) Uani 1 1 d . . . . .
H15 H 0.588429 1.099319 0.139156 0.045 Uiso 1 1 calc R U . . .
C21 C 0.8898(2) 0.4871(2) 0.40278(16) 0.0383(4) Uani 1 1 d . . . . .
H21 H 0.814265 0.477621 0.336063 0.046 Uiso 0.5 1 calc R U P A 2
C22 C 0.9547(2) 0.3614(2) 0.42125(17) 0.0395(4) Uani 1 1 d . . . . .
H22 H 0.923304 0.266411 0.366908 0.047 Uiso 0.5 1 calc R U P B 2
C23 C 1.0641(2) 0.3748(2) 0.51822(17) 0.0391(4) Uani 1 1 d . . . . .
H23 H 1.107785 0.289122 0.530684 0.047 Uiso 1 1 calc R U . . .
B1 B 0.5734(2) 0.8037(2) 0.33397(16) 0.0292(4) Uani 1 1 d . . . . .
O21 O 0.7918(3) 0.4660(3) 0.3105(2) 0.0342(5) Uani 0.5 1 d D . P C 1
H21A H 0.753(5) 0.546(3) 0.306(4) 0.041 Uiso 0.5 1 d D U P D 1
O22 O 0.9220(3) 0.2289(3) 0.3471(2) 0.0361(5) Uani 0.5 1 d D . P E 1
H22A H 0.853(4) 0.236(5) 0.293(3) 0.043 Uiso 0.5 1 d D U P F 1

loop_
_atom_site_aniso_label
_atom_site_aniso_U_11
_atom_site_aniso_U_22
_atom_site_aniso_U_33
_atom_site_aniso_U_23
_atom_site_aniso_U_13
_atom_site_aniso_U_12
S1 0.0345(3) 0.0388(3) 0.0298(3) 0.01057(18) 0.00378(18) 0.00586(18)
Si1 0.0250(3) 0.0343(3) 0.0305(3) 0.00683(19) 0.00199(19) 0.00652(18)
O1 0.0276(6) 0.0341(6) 0.0339(6) 0.0123(5) 0.0030(5) 0.0101(4)
O2 0.0265(5) 0.0355(6) 0.0306(6) 0.0111(5) 0.0034(5) 0.0101(4)
N1 0.0259(6) 0.0315(7) 0.0321(7) 0.0081(5) 0.0029(6) 0.0091(5)
N2 0.0286(7) 0.0386(7) 0.0299(7) 0.0075(6) 0.0005(6) 0.0131(6)
C1 0.0271(8) 0.0327(8) 0.0322(8) 0.0076(6) 0.0024(6) 0.0122(6)
C2 0.0282(8) 0.0315(8) 0.0338(9) 0.0065(6) 0.0016(7) 0.0067(6)
C3 0.0251(7) 0.0318(8) 0.0315(8) 0.0079(6) 0.0025(6) 0.0099(6)
C4 0.0278(8) 0.0347(8) 0.0363(9) 0.0082(7) 0.0013(7) 0.0067(6)
C5 0.0279(8) 0.0373(9) 0.0379(9) 0.0052(7) -0.0002(7) 0.0077(7)
C6 0.0367(9) 0.0457(10) 0.0296(9) 0.0094(7) -0.0019(7) 0.0155(7)
C7 0.0299(8) 0.0431(9) 0.0417(10) 0.0091(8) 0.0046(7) 0.0050(7)
C8 0.0319(8) 0.0459(10) 0.0337(9) 0.0106(7) 0.0002(7) 0.0070(7)
C9 0.0318(8) 0.0388(9) 0.0392(9) 0.0027(7) 0.0051(7) 0.0091(7)
C10 0.0262(7) 0.0345(8) 0.0298(8) 0.0072(6) -0.0013(6) 0.0036(6)
C11 0.0242(7) 0.0347(8) 0.0277(8) 0.0073(6) -0.0023(6) 0.0027(6)
C12 0.0270(8) 0.0382(8) 0.0309(8) 0.0053(7) -0.0003(7) 0.0040(6)
C13 0.0327(8) 0.0462(10) 0.0325(9) 0.0088(7) 0.0051(7) 0.0000(7)
C14 0.0396(9) 0.0454(10) 0.0371(9) 0.0155(8) 0.0042(8) 0.0001(8)
C15 0.0357(9) 0.0372(9) 0.0390(9) 0.0145(7) 0.0014(8) 0.0059(7)
C21 0.0351(9) 0.0472(10) 0.0402(10) 0.0202(8) 0.0109(8) 0.0140(7)
C22 0.0427(10) 0.0397(9) 0.0420(10) 0.0147(7) 0.0157(8) 0.0122(7)
C23 0.0393(9) 0.0412(9) 0.0458(10) 0.0203(8) 0.0140(8) 0.0163(7)
B1 0.0250(8) 0.0319(9) 0.0303(9) 0.0084(7) 0.0009(7) 0.0097(7)
O21 0.0273(11) 0.0360(12) 0.0383(13) 0.0134(10) -0.0034(10) 0.0089(9)
O22 0.0331(12) 0.0298(11) 0.0437(14) 0.0086(10) 0.0038(11) 0.0068(9)

loop_
_atom_type_symbol
_atom_type_description
_atom_type_scat_dispersion_real
_atom_type_scat_dispersion_imag
_atom_type_scat_source
C C 0.0181 0.0091 'International Tables Vol C Tables 4.2.6.8 and 6.1.1.4'
H H 0.0000 0.0000 'International Tables Vol C Tables 4.2.6.8 and 6.1.1.4'
B B 0.0090 0.0039 'International Tables Vol C Tables 4.2.6.8 and 6.1.1.4'
N N 0.0311 0.0180 'International Tables Vol C Tables 4.2.6.8 and 6.1.1.4'
O O 0.0492 0.0322 'International Tables Vol C Tables 4.2.6.8 and 6.1.1.4'
S S 0.3331 0.5567 'International Tables Vol C Tables 4.2.6.8 and 6.1.1.4'
Si Si 0.2541 0.3302 'International Tables Vol C Tables 4.2.6.8 and 6.1.1.4'

loop_
_geom_angle_atom_site_label_1
_geom_angle_atom_site_label_2
_geom_angle_atom_site_label_3
_geom_angle
_geom_angle_site_symmetry_1
_geom_angle_site_symmetry_3
_geom_angle_publ_flag
C1 S1 C2 100.71(8) . . ?
C7 Si1 C3 110.50(8) . . ?
C7 Si1 C8 107.15(9) . . ?
C8 Si1 C3 111.68(8) . . ?
C9 Si1 C3 107.60(8) . . ?
C9 Si1 C7 110.37(9) . . ?
C9 Si1 C8 109.56(9) . . ?
C10 O1 B1 107.66(12) . . ?
C11 O2 B1 107.27(12) . . ?
C1 N1 C4 107.05(14) . . ?
C1 N1 B1 127.39(14) . . ?
C4 N1 B1 124.51(14) . . ?
C1 N2 C5 107.98(15) . . ?
C1 N2 C6 126.02(15) . . ?
C5 N2 C6 126.00(15) . . ?
N1 C1 S1 126.88(13) . . ?
N1 C1 N2 109.56(15) . . ?
N2 C1 S1 123.54(13) . . ?
S1 C2 H2 115.8 . . ?
C3 C2 S1 128.34(13) . . ?
C3 C2 H2 115.8 . . ?
C2 C3 Si1 116.26(12) . . ?
C2 C3 B1 124.74(15) . . ?
B1 C3 Si1 118.45(12) . . ?
N1 C4 H4 126.0 . . ?
C5 C4 N1 108.09(16) . . ?
C5 C4 H4 126.0 . . ?
N2 C5 H5 126.3 . . ?
C4 C5 N2 107.31(15) . . ?
C4 C5 H5 126.3 . . ?
N2 C6 H6A 109.5 . . ?
N2 C6 H6B 109.5 . . ?
N2 C6 H6C 109.5 . . ?
H6A C6 H6B 109.5 . . ?
H6A C6 H6C 109.5 . . ?
H6B C6 H6C 109.5 . . ?
Si1 C7 H7A 109.5 . . ?
Si1 C7 H7B 109.5 . . ?
Si1 C7 H7C 109.5 . . ?
H7A C7 H7B 109.5 . . ?
H7A C7 H7C 109.5 . . ?
H7B C7 H7C 109.5 . . ?
Si1 C8 H8A 109.5 . . ?
Si1 C8 H8B 109.5 . . ?
Si1 C8 H8C 109.5 . . ?
H8A C8 H8B 109.5 . . ?
H8A C8 H8C 109.5 . . ?
H8B C8 H8C 109.5 . . ?
Si1 C9 H9A 109.5 . . ?
Si1 C9 H9B 109.5 . . ?
Si1 C9 H9C 109.5 . . ?
H9A C9 H9B 109.5 . . ?
H9A C9 H9C 109.5 . . ?
H9B C9 H9C 109.5 . . ?
O1 C10 C11 110.93(14) . . ?
O1 C10 C15 127.81(16) . . ?
C15 C10 C11 121.26(16) . . ?
O2 C11 C10 110.46(14) . . ?
O2 C11 C12 128.17(15) . . ?
C12 C11 C10 121.37(16) . . ?
C11 C12 H12 121.1 . . ?
C11 C12 C13 117.82(16) . . ?
C13 C12 H12 121.1 . . ?
C12 C13 H13 119.6 . . ?
C14 C13 C12 120.81(16) . . ?
C14 C13 H13 119.6 . . ?
C13 C14 H14 119.4 . . ?
C13 C14 C15 121.18(17) . . ?
C15 C14 H14 119.4 . . ?
C10 C15 C14 117.56(17) . . ?
C10 C15 H15 121.2 . . ?
C14 C15 H15 121.2 . . ?
C22 C21 H21 120.1 . . ?
C23 C21 H21 120.1 2_766 . ?
C23 C21 C22 119.85(18) 2_766 . ?
O21 C21 C22 116.4(2) . . ?
O21 C21 C23 123.8(2) . 2_766 ?
C21 C22 H22 119.9 . . ?
C23 C22 C21 120.15(18) . . ?
C23 C22 H22 119.9 . . ?
O22 C22 C21 122.8(2) . . ?
O22 C22 C23 117.0(2) . . ?
C21 C23 H23 120.0 2_766 . ?
C22 C23 C21 120.00(17) . 2_766 ?
C22 C23 H23 120.0 . . ?
O1 B1 O2 103.56(13) . . ?
O1 B1 N1 107.18(13) . . ?
O1 B1 C3 115.53(13) . . ?
O2 B1 N1 107.36(12) . . ?
O2 B1 C3 111.94(13) . . ?
N1 B1 C3 110.71(14) . . ?
C21 O21 H21A 111(3) . . ?
C22 O22 H22A 107(3) . . ?

loop_
_geom_bond_atom_site_label_1
_geom_bond_atom_site_label_2
_geom_bond_distance
_geom_bond_site_symmetry_2
_geom_bond_publ_flag
S1 C1 1.7268(17) . ?
S1 C2 1.7735(18) . ?
Si1 C3 1.8835(17) . ?
Si1 C7 1.8724(18) . ?
Si1 C8 1.8735(19) . ?
Si1 C9 1.8710(18) . ?
O1 C10 1.358(2) . ?
O1 B1 1.491(2) . ?
O2 C11 1.358(2) . ?
O2 B1 1.514(2) . ?
N1 C1 1.338(2) . ?
N1 C4 1.391(2) . ?
N1 B1 1.573(2) . ?
N2 C1 1.344(2) . ?
N2 C5 1.378(2) . ?
N2 C6 1.460(2) . ?
C2 H2 0.9500 . ?
C2 C3 1.337(2) . ?
C3 B1 1.597(2) . ?
C4 H4 0.9500 . ?
C4 C5 1.349(3) . ?
C5 H5 0.9500 . ?
C6 H6A 0.9800 . ?
C6 H6B 0.9800 . ?
C6 H6C 0.9800 . ?
C7 H7A 0.9800 . ?
C7 H7B 0.9800 . ?
C7 H7C 0.9800 . ?
C8 H8A 0.9800 . ?
C8 H8B 0.9800 . ?
C8 H8C 0.9800 . ?
C9 H9A 0.9800 . ?
C9 H9B 0.9800 . ?
C9 H9C 0.9800 . ?
C10 C11 1.401(2) . ?
C10 C15 1.380(2) . ?
C11 C12 1.379(2) . ?
C12 H12 0.9500 . ?
C12 C13 1.406(3) . ?
C13 H13 0.9500 . ?
C13 C14 1.385(3) . ?
C14 H14 0.9500 . ?
C14 C15 1.409(3) . ?
C15 H15 0.9500 . ?
C21 H21 0.9500 . ?
C21 C22 1.398(3) . ?
C21 C23 1.382(3) 2_766 ?
C21 O21 1.273(3) . ?
C22 H22 0.9500 . ?
C22 C23 1.380(3) . ?
C22 O22 1.314(3) . ?
C23 H23 0.9500 . ?
O21 H21A 0.856(19) . ?
O22 H22A 0.844(19) . ?

loop_
_geom_hbond_atom_site_label_D
_geom_hbond_atom_site_label_H
_geom_hbond_atom_site_label_A
_geom_hbond_distance_DH
_geom_hbond_distance_HA
_geom_hbond_distance_DA
_geom_hbond_angle_DHA
_geom_hbond_site_symmetry_A
_geom_hbond_publ_flag
O21 H21A O2 0.856(19) 1.94(2) 2.786(3) 168(4) . yes
O22 H22A O21 0.844(19) 2.22(4) 2.675(3) 114(4) . yes

loop_
_geom_torsion_atom_site_label_1
_geom_torsion_atom_site_label_2
_geom_torsion_atom_site_label_3
_geom_torsion_atom_site_label_4
_geom_torsion
_geom_torsion_site_symmetry_1
_geom_torsion_site_symmetry_2
_geom_torsion_site_symmetry_3
_geom_torsion_site_symmetry_4
_geom_torsion_publ_flag
S1 C2 C3 Si1 171.78(10) . . . . ?
S1 C2 C3 B1 0.4(2) . . . . ?
Si1 C3 B1 O1 61.29(17) . . . . ?
Si1 C3 B1 O2 -56.92(17) . . . . ?
Si1 C3 B1 N1 -176.67(10) . . . . ?
O1 C10 C11 O2 -0.92(18) . . . . ?
O1 C10 C11 C12 178.18(14) . . . . ?
O1 C10 C15 C14 -178.84(16) . . . . ?
O2 C11 C12 C13 179.94(15) . . . . ?
N1 C4 C5 N2 0.16(19) . . . . ?
C1 S1 C2 C3 -0.11(18) . . . . ?
C1 N1 C4 C5 0.62(18) . . . . ?
C1 N1 B1 O1 139.45(15) . . . . ?
C1 N1 B1 O2 -109.83(17) . . . . ?
C1 N1 B1 C3 12.6(2) . . . . ?
C1 N2 C5 C4 -0.88(18) . . . . ?
C2 S1 C1 N1 6.83(16) . . . . ?
C2 S1 C1 N2 -175.14(13) . . . . ?
C2 C3 B1 O1 -127.48(17) . . . . ?
C2 C3 B1 O2 114.31(18) . . . . ?
C2 C3 B1 N1 -5.4(2) . . . . ?
C4 N1 C1 S1 177.08(12) . . . . ?
C4 N1 C1 N2 -1.18(17) . . . . ?
C4 N1 B1 O1 -53.88(19) . . . . ?
C4 N1 B1 O2 56.85(19) . . . . ?
C4 N1 B1 C3 179.31(14) . . . . ?
C5 N2 C1 S1 -177.04(12) . . . . ?
C5 N2 C1 N1 1.29(17) . . . . ?
C6 N2 C1 S1 3.0(2) . . . . ?
C6 N2 C1 N1 -178.64(14) . . . . ?
C6 N2 C5 C4 179.05(15) . . . . ?
C7 Si1 C3 C2 21.36(15) . . . . ?
C7 Si1 C3 B1 -166.67(12) . . . . ?
C8 Si1 C3 C2 140.54(13) . . . . ?
C8 Si1 C3 B1 -47.49(14) . . . . ?
C9 Si1 C3 C2 -99.20(14) . . . . ?
C9 Si1 C3 B1 72.77(14) . . . . ?
C10 O1 B1 O2 -3.53(16) . . . . ?
C10 O1 B1 N1 109.79(14) . . . . ?
C10 O1 B1 C3 -126.30(14) . . . . ?
C10 C11 C12 C13 1.0(2) . . . . ?
C11 O2 B1 O1 3.00(16) . . . . ?
C11 O2 B1 N1 -110.20(14) . . . . ?
C11 O2 B1 C3 128.11(14) . . . . ?
C11 C10 C15 C14 0.1(2) . . . . ?
C11 C12 C13 C14 -0.3(3) . . . . ?
C12 C13 C14 C15 -0.5(3) . . . . ?
C13 C14 C15 C10 0.6(3) . . . . ?
C15 C10 C11 O2 179.94(15) . . . . ?
C15 C10 C11 C12 -1.0(2) . . . . ?
C21 C22 C23 C21 -0.2(3) . . . 2_766 ?
C23 C21 C22 C23 0.2(3) 2_766 . . . ?
C23 C21 C22 O22 -176.5(2) 2_766 . . . ?
B1 O1 C10 C11 2.89(17) . . . . ?
B1 O1 C10 C15 -178.05(17) . . . . ?
B1 O2 C11 C10 -1.43(17) . . . . ?
B1 O2 C11 C12 179.54(16) . . . . ?
B1 N1 C1 S1 -14.4(2) . . . . ?
B1 N1 C1 N2 167.36(13) . . . . ?
B1 N1 C4 C5 -168.34(14) . . . . ?
O21 C21 C22 C23 178.82(19) . . . . ?
O21 C21 C22 O22 2.1(3) . . . . ?
O22 C22 C23 C21 176.69(19) . . . 2_766 ?
